data_2213991
loop_
_publ_author_name
'Rong Li'

_publ_section_title
;
 9-(1,2,4-Triazol-1-yl)anthracene
;
_journal_coeditor_code WN2138
_journal_issue 6
_journal_name_full 'Acta Crystallographica Section E'
_journal_page_first o2898
_journal_page_last o2898
_journal_paper_doi 10.1107/S1600536807022271
_journal_volume 63
_journal_year 2007
_chemical_formula_iupac 'C16 H11 N3'
_chemical_formula_moiety 'C16 H11 N3'
_chemical_formula_sum 'C16 H11 N3'
_chemical_formula_weight 245.28
_chemical_name_systematic
;
9-(1,2,4-Triazol-1-yl)anthracene
;
_space_group_IT_number 2
_symmetry_cell_setting triclinic
_symmetry_space_group_name_Hall '-P 1'
_symmetry_space_group_name_H-M 'P -1'
_atom_sites_solution_hydrogens geom
_atom_sites_solution_primary direct
_atom_sites_solution_secondary difmap
_audit_creation_method SHELXL-97
_cell_angle_alpha 63.57(3)
_cell_angle_beta 75.43(3)
_cell_angle_gamma 77.80(3)
_cell_formula_units_Z 2
_cell_length_a 8.5580(17)
_cell_length_b 8.9289(18)
_cell_length_c 9.0170(18)
_cell_measurement_reflns_used 1267
_cell_measurement_temperature 293(2)
_cell_measurement_theta_max 27.8844
_cell_measurement_theta_min 2.4753
_cell_volume 593.2(3)
_computing_cell_refinement CrystalClear
_computing_data_collection 'CrystalClear (Rigaku/MSC, 2005)'
_computing_data_reduction CrystalClear
_computing_molecular_graphics 'SHELXTL (Bruker, 1998)'
_computing_publication_material SHELXTL
_computing_structure_refinement 'SHELXL97 (Sheldrick, 1997)'
_computing_structure_solution 'SHELXS97 (Sheldrick, 1997)'
_diffrn_ambient_temperature 293(2)
_diffrn_measured_fraction_theta_full 0.979
_diffrn_measured_fraction_theta_max 0.979
_diffrn_measurement_device_type 'Rigaku R-AXIS RAPID-S'
_diffrn_measurement_method \w
_diffrn_radiation_monochromator graphite
_diffrn_radiation_source 'fine-focus sealed tube'
_diffrn_radiation_type MoK\a
_diffrn_radiation_wavelength 0.71073
_diffrn_reflns_av_R_equivalents 0.0380
_diffrn_reflns_av_sigmaI/netI 0.0519
_diffrn_reflns_limit_h_max 10
_diffrn_reflns_limit_h_min -10
_diffrn_reflns_limit_k_max 10
_diffrn_reflns_limit_k_min -10
_diffrn_reflns_limit_l_max 10
_diffrn_reflns_limit_l_min -10
_diffrn_reflns_number 4470
_diffrn_reflns_theta_full 25.00
_diffrn_reflns_theta_max 25.00
_diffrn_reflns_theta_min 2.48
_diffrn_standards_decay_% 0
_diffrn_standards_interval_time 0
_diffrn_standards_number 0
_exptl_absorpt_coefficient_mu 0.084
_exptl_absorpt_correction_T_max 0.9850
_exptl_absorpt_correction_T_min 0.9817
_exptl_absorpt_correction_type multi-scan
_exptl_absorpt_process_details '(SADABS; Sheldrick, 1996)'
_exptl_crystal_colour Colorless
_exptl_crystal_density_diffrn 1.373
_exptl_crystal_density_method 'not measured'
_exptl_crystal_description Block
_exptl_crystal_F_000 256
_exptl_crystal_size_max 0.22
_exptl_crystal_size_mid 0.20
_exptl_crystal_size_min 0.18
_refine_diff_density_max 0.180
_refine_diff_density_min -0.264
_refine_ls_extinction_method none
_refine_ls_goodness_of_fit_ref 1.117
_refine_ls_hydrogen_treatment constr
_refine_ls_matrix_type full
_refine_ls_number_parameters 172
_refine_ls_number_reflns 2053
_refine_ls_number_restraints 0
_refine_ls_restrained_S_all 1.117
_refine_ls_R_factor_all 0.0833
_refine_ls_R_factor_gt 0.0615
_refine_ls_shift/su_max 0.000
_refine_ls_shift/su_mean 0.000
_refine_ls_structure_factor_coef Fsqd
_refine_ls_weighting_details 'calc w=1/[\s^2^(Fo^2^)+(0.0545P)^2^+0.1412P] where P=(Fo^2^+2Fc^2^)/3'
_refine_ls_weighting_scheme calc
_refine_ls_wR_factor_gt 0.1255
_refine_ls_wR_factor_ref 0.1372
_reflns_number_gt 1624
_reflns_number_total 2053
_reflns_threshold_expression I>2\s(I)
_cod_data_source_file wn2138.cif
_cod_data_source_block I
_cod_original_cell_volume 593.2(2)
_cod_original_sg_symbol_H-M P-1
_cod_database_code 2213991
_cod_database_fobs_code 2213991

loop_
_symmetry_equiv_pos_as_xyz
'x, y, z'
'-x, -y, -z'

loop_
_atom_site_type_symbol
_atom_site_label
_atom_site_fract_x
_atom_site_fract_y
_atom_site_fract_z
_atom_site_U_iso_or_equiv
_atom_site_adp_type
_atom_site_calc_flag
_atom_site_refinement_flags
_atom_site_occupancy
C C1 1.0212(3) 0.3020(3) 0.2577(3) 0.0213(5) Uani d . 1
C C2 1.0449(3) 0.3347(3) 0.3913(3) 0.0231(5) Uani d . 1
H H2 0.9621 0.3212 0.4842 0.028 Uiso calc R 1
C C3 1.1863(3) 0.3850(3) 0.3850(3) 0.0264(6) Uani d . 1
H H3 1.1994 0.4054 0.4735 0.032 Uiso calc R 1
C C4 1.3144(3) 0.4070(3) 0.2444(3) 0.0277(6) Uani d . 1
H H4 1.4107 0.4414 0.2416 0.033 Uiso calc R 1
C C5 1.2974(3) 0.3781(3) 0.1144(3) 0.0255(6) Uani d . 1
H H5 1.3825 0.3924 0.0234 0.031 Uiso calc R 1
C C6 1.1504(3) 0.3258(3) 0.1153(3) 0.0217(5) Uani d . 1
C C7 1.1293(3) 0.2950(3) -0.0173(3) 0.0241(5) Uani d . 1
H H7 1.2129 0.3116 -0.1099 0.029 Uiso calc R 1
C C8 0.9887(3) 0.2407(3) -0.0157(3) 0.0219(5) Uani d . 1
C C9 0.9710(3) 0.2043(3) -0.1493(3) 0.0261(6) Uani d . 1
H H9 1.0550 0.2197 -0.2414 0.031 Uiso calc R 1
C C10 0.8342(3) 0.1479(3) -0.1439(3) 0.0295(6) Uani d . 1
H H10 0.8254 0.1238 -0.2316 0.035 Uiso calc R 1
C C11 0.7041(3) 0.1252(3) -0.0056(3) 0.0291(6) Uani d . 1
H H11 0.6101 0.0873 -0.0040 0.035 Uiso calc R 1
C C12 0.7148(3) 0.1578(3) 0.1245(3) 0.0269(6) Uani d . 1
H H12 0.6280 0.1425 0.2139 0.032 Uiso calc R 1
C C13 0.8576(3) 0.2153(3) 0.1259(3) 0.0223(5) Uani d . 1
C C14 0.8790(3) 0.2467(3) 0.2583(3) 0.0214(5) Uani d . 1
C C15 0.6928(3) 0.0793(3) 0.5191(3) 0.0285(6) Uani d . 1
H H15 0.7345 -0.0271 0.5230 0.034 Uiso calc R 1
C C16 0.5572(3) 0.2780(3) 0.5699(3) 0.0286(6) Uani d . 1
H H16 0.4792 0.3366 0.6233 0.034 Uiso calc R 1
N N1 0.7494(2) 0.2221(2) 0.4010(2) 0.0225(5) Uani d . 1
N N2 0.6607(2) 0.3560(2) 0.4323(2) 0.0268(5) Uani d . 1
N N3 0.5709(2) 0.1080(3) 0.6291(2) 0.0325(5) Uani d . 1

loop_
_atom_site_aniso_label
_atom_site_aniso_U_11
_atom_site_aniso_U_22
_atom_site_aniso_U_33
_atom_site_aniso_U_12
_atom_site_aniso_U_13
_atom_site_aniso_U_23
C1 0.0227(12) 0.0143(12) 0.0235(12) 0.0016(9) -0.0051(10) -0.0059(10)
C2 0.0252(13) 0.0223(13) 0.0213(12) -0.0023(10) -0.0015(10) -0.0102(10)
C3 0.0298(13) 0.0257(14) 0.0269(13) -0.0013(10) -0.0082(10) -0.0130(11)
C4 0.0237(13) 0.0267(14) 0.0326(13) -0.0069(10) -0.0063(10) -0.0098(11)
C5 0.0222(13) 0.0244(13) 0.0252(12) -0.0027(10) -0.0013(10) -0.0079(11)
C6 0.0224(12) 0.0176(12) 0.0222(12) 0.0023(9) -0.0056(10) -0.0069(10)
C7 0.0226(12) 0.0241(13) 0.0222(12) -0.0009(10) -0.0002(10) -0.0093(10)
C8 0.0231(12) 0.0195(12) 0.0209(12) 0.0005(10) -0.0058(10) -0.0068(10)
C9 0.0319(14) 0.0235(13) 0.0206(12) 0.0011(10) -0.0054(10) -0.0088(10)
C10 0.0418(15) 0.0244(14) 0.0262(13) -0.0026(11) -0.0123(11) -0.0111(11)
C11 0.0322(14) 0.0256(14) 0.0330(14) -0.0051(11) -0.0128(11) -0.0107(11)
C12 0.0243(13) 0.0259(14) 0.0298(13) -0.0027(10) -0.0036(10) -0.0116(11)
C13 0.0224(12) 0.0190(12) 0.0237(12) 0.0008(10) -0.0049(10) -0.0083(10)
C14 0.0199(12) 0.0185(12) 0.0221(12) -0.0013(9) 0.0005(10) -0.0079(10)
C15 0.0292(14) 0.0281(14) 0.0276(13) -0.0074(11) -0.0010(11) -0.0114(11)
C16 0.0226(13) 0.0386(16) 0.0271(13) -0.0038(11) -0.0012(10) -0.0172(12)
N1 0.0213(10) 0.0253(11) 0.0227(10) -0.0040(8) 0.0003(8) -0.0131(9)
N2 0.0220(11) 0.0320(12) 0.0291(11) -0.0005(9) -0.0001(9) -0.0186(10)
N3 0.0313(12) 0.0346(13) 0.0300(12) -0.0086(9) -0.0001(9) -0.0128(10)

loop_
_atom_type_symbol
_atom_type_description
_atom_type_scat_dispersion_real
_atom_type_scat_dispersion_imag
_atom_type_scat_source
C C 0.0033 0.0016 'International Tables Vol C Tables 4.2.6.8 and 6.1.1.4'
H H 0.0000 0.0000 'International Tables Vol C Tables 4.2.6.8 and 6.1.1.4'
N N 0.0061 0.0033 'International Tables Vol C Tables 4.2.6.8 and 6.1.1.4'

loop_
_geom_angle_atom_site_label_1
_geom_angle_atom_site_label_2
_geom_angle_atom_site_label_3
_geom_angle
C14 C1 C2 123.7(2)
C14 C1 C6 118.1(2)
C2 C1 C6 118.2(2)
C3 C2 C1 121.0(2)
C3 C2 H2 119.5
C1 C2 H2 119.5
C2 C3 C4 120.6(2)
C2 C3 H3 119.7
C4 C3 H3 119.7
C5 C4 C3 120.5(2)
C5 C4 H4 119.7
C3 C4 H4 119.7
C4 C5 C6 120.8(2)
C4 C5 H5 119.6
C6 C5 H5 119.6
C7 C6 C5 122.1(2)
C7 C6 C1 119.1(2)
C5 C6 C1 118.8(2)
C8 C7 C6 122.4(2)
C8 C7 H7 118.8
C6 C7 H7 118.8
C7 C8 C9 121.8(2)
C7 C8 C13 119.6(2)
C9 C8 C13 118.6(2)
C10 C9 C8 121.0(2)
C10 C9 H9 119.5
C8 C9 H9 119.5
C9 C10 C11 120.5(2)
C9 C10 H10 119.8
C11 C10 H10 119.8
C12 C11 C10 120.8(2)
C12 C11 H11 119.6
C10 C11 H11 119.6
C11 C12 C13 120.9(2)
C11 C12 H12 119.5
C13 C12 H12 119.5
C14 C13 C12 123.9(2)
C14 C13 C8 117.8(2)
C12 C13 C8 118.2(2)
C13 C14 C1 123.0(2)
C13 C14 N1 118.69(19)
C1 C14 N1 118.35(19)
N3 C15 N1 111.6(2)
N3 C15 H15 124.2
N1 C15 H15 124.2
N2 C16 N3 116.3(2)
N2 C16 H16 121.8
N3 C16 H16 121.8
C15 N1 N2 109.22(18)
C15 N1 C14 129.43(19)
N2 N1 C14 121.35(17)
C16 N2 N1 101.12(19)
C15 N3 C16 101.70(19)

loop_
_geom_bond_atom_site_label_1
_geom_bond_atom_site_label_2
_geom_bond_distance
C1 C14 1.405(3)
C1 C2 1.428(3)
C1 C6 1.435(3)
C2 C3 1.357(3)
C2 H2 0.9300
C3 C4 1.420(3)
C3 H3 0.9300
C4 C5 1.354(3)
C4 H4 0.9300
C5 C6 1.429(3)
C5 H5 0.9300
C6 C7 1.399(3)
C7 C8 1.384(3)
C7 H7 0.9300
C8 C9 1.429(3)
C8 C13 1.438(3)
C9 C10 1.351(3)
C9 H9 0.9300
C10 C11 1.417(3)
C10 H10 0.9300
C11 C12 1.356(3)
C11 H11 0.9300
C12 C13 1.427(3)
C12 H12 0.9300
C13 C14 1.402(3)
C14 N1 1.437(3)
C15 N3 1.315(3)
C15 N1 1.336(3)
C15 H15 0.9300
C16 N2 1.322(3)
C16 N3 1.356(3)
C16 H16 0.9300
N1 N2 1.377(3)

loop_
_geom_torsion_atom_site_label_1
_geom_torsion_atom_site_label_2
_geom_torsion_atom_site_label_3
_geom_torsion_atom_site_label_4
_geom_torsion
C14 C1 C2 C3 178.8(2)
C6 C1 C2 C3 -0.7(3)
C1 C2 C3 C4 0.2(3)
C2 C3 C4 C5 0.1(4)
C3 C4 C5 C6 0.3(3)
C4 C5 C6 C7 180.0(2)
C4 C5 C6 C1 -0.9(3)
C14 C1 C6 C7 0.6(3)
C2 C1 C6 C7 -179.8(2)
C14 C1 C6 C5 -178.5(2)
C2 C1 C6 C5 1.1(3)
C5 C6 C7 C8 178.5(2)
C1 C6 C7 C8 -0.6(3)
C6 C7 C8 C9 -177.8(2)
C6 C7 C8 C13 0.4(3)
C7 C8 C9 C10 178.5(2)
C13 C8 C9 C10 0.3(3)
C8 C9 C10 C11 0.6(3)
C9 C10 C11 C12 -0.7(4)
C10 C11 C12 C13 -0.2(4)
C11 C12 C13 C14 -178.0(2)
C11 C12 C13 C8 1.1(3)
C7 C8 C13 C14 -0.2(3)
C9 C8 C13 C14 178.1(2)
C7 C8 C13 C12 -179.4(2)
C9 C8 C13 C12 -1.1(3)
C12 C13 C14 C1 179.5(2)
C8 C13 C14 C1 0.3(3)
C12 C13 C14 N1 -0.8(3)
C8 C13 C14 N1 179.99(19)
C2 C1 C14 C13 179.9(2)
C6 C1 C14 C13 -0.5(3)
C2 C1 C14 N1 0.2(3)
C6 C1 C14 N1 179.79(18)
N3 C15 N1 N2 -0.1(3)
N3 C15 N1 C14 -179.2(2)
C13 C14 N1 C15 68.5(3)
C1 C14 N1 C15 -111.7(3)
C13 C14 N1 N2 -110.6(2)
C1 C14 N1 N2 69.2(3)
N3 C16 N2 N1 -0.2(3)
C15 N1 N2 C16 0.1(2)
C14 N1 N2 C16 179.39(19)
N1 C15 N3 C16 0.0(3)
N2 C16 N3 C15 0.1(3)

loop_
_cod_related_entry_id
_cod_related_entry_database
_cod_related_entry_code
1 ChemSpider 21124321
